data_7251806
loop_
_publ_author_name
'Danks, Jacob'
'Rainer, Daniel N.'
'Hamza, Ahmed S.'
'Coles, Simon J.'
'Carter, Anthony B.'
'Benson, Joseph E. G.'

_publ_section_title
;
 High-throughput co-former screening and structural elucidation using
 resonant acoustic mixing and 3D electron diffraction
;
_journal_issue 13
_journal_name_full CrystEngComm
_journal_page_first 2018
_journal_page_last 2022
_journal_paper_doi 10.1039/D5CE01188D
_journal_volume 28
_journal_year 2026
_chemical_formula_moiety 'C18 H13 N4 O5 S, C3 H5 N2'
_chemical_formula_sum 'C21 H18 N6 O5 S'
_chemical_formula_weight 466.478
_space_group_crystal_system triclinic
_space_group_IT_number 2
_space_group_name_Hall '-P 1'
_space_group_name_H-M_alt 'P -1'
_symmetry_Int_Tables_number 2
_atom_sites_solution_primary dual
_audit_creation_date 2025-11-11
_audit_creation_method
;
Olex2 1.5-ac7-018
(compiled 2025.08.06 svn.rb7424aed for Rigaku Oxford Diffraction, GUI svn.r7314)

CIVET v1.2 (Daniel N. Rainer, https://github.com/danielnrainer/CIVET)
;
_audit_update_record
;
2026-03-11 deposited with the CCDC.	2026-03-17 downloaded from the CCDC.
;
_cell_angle_alpha 80.405(7)
_cell_angle_beta 86.616(9)
_cell_angle_gamma 88.202(7)
_cell_formula_units_Z 4
_cell_length_a 8.1244(9)
_cell_length_b 10.3705(8)
_cell_length_c 26.277(2)
_cell_measurement_reflns_used 4759
_cell_measurement_temperature 175(5)
_cell_measurement_theta_max 0.7770
_cell_measurement_theta_min 0.0250
_cell_volume 2178.6(3)
_computing_cell_refinement 'CrysAlisPro 1.171.44.127a (Rigaku OD, 2025)'
_computing_data_collection
;
CrysAlisPro system (CCD 44.47a 64-bit (release 24-04-2024))
;
_computing_data_reduction 'CrysAlisPro 1.171.44.127a (Rigaku OD, 2025)'
_computing_molecular_graphics 'Olex2 1.5-ac7-018 (Dolomanov et al., 2009)'
_computing_publication_material 'Olex2 1.5-ac7-018 (Dolomanov et al., 2009)'
_computing_structure_refinement
;
olex2.refine 1.5-ac7-018 (Bourhis et al., 2015)
;
_computing_structure_solution 'SHELXT 2018/2 (Sheldrick, 2018)'
_diffrn_ambient_environment vacuum
_diffrn_ambient_temperature 175(5)
_diffrn_detector 'hybrid pixel array detector'
_diffrn_detector_area_resol_mean 10.0000
_diffrn_detector_type 'Rigaku HyPix-ED'
_diffrn_measured_fraction_theta_full 0.9882
_diffrn_measured_fraction_theta_max 0.9882
_diffrn_measurement_details
;
List of Runs (angles in degrees, time in seconds):

  # Type    Start    End  Width  t~exp~   \w     \q     \k     \f   Frames
#--------------------------------------------------------------------------
  1  \w    -60.00  39.25   0.25    0.50    --    0.00   0.00   0.00  397
  2  \w    -55.00  55.00   0.25    0.50    --    0.00   0.00   0.00  440
  3  \w    -45.00  62.00   0.25    0.50    --    0.00   0.00   0.00  428
  4  \w    -55.00  60.00   0.25    1.00    --    0.00   0.00   0.00  460
  5  \w    -60.00  50.00   0.25    0.75    --    0.00   0.00   0.00  440
  6  \w    -60.00  45.00   0.25    0.75    --    0.00   0.00   0.00  420
;
_diffrn_measurement_device 'electron diffractometer'
_diffrn_measurement_device_type 'Rigaku XtaLAB Synergy-ED'
_diffrn_measurement_method 'continuous rotation electron diffraction'
_diffrn_measurement_specimen_support 'holey carbon copper grid, 200 mesh'
_diffrn_orient_matrix_type
;
CrysAlisPro convention (1999,Acta A55,543-557)
;
_diffrn_orient_matrix_UB_11 0.0030956000
_diffrn_orient_matrix_UB_12 -0.0000541000
_diffrn_orient_matrix_UB_13 -0.0000528000
_diffrn_orient_matrix_UB_21 0.0000005000
_diffrn_orient_matrix_UB_22 0.0024547000
_diffrn_orient_matrix_UB_23 -0.0001618000
_diffrn_orient_matrix_UB_31 -0.0000005000
_diffrn_orient_matrix_UB_32 0.0000008000
_diffrn_orient_matrix_UB_33 0.0009552000
_diffrn_radiation_monochromator none
_diffrn_radiation_probe electron
_diffrn_radiation_type electron
_diffrn_radiation_wavelength 0.0251
_diffrn_reflns_av_R_equivalents 0.2482
_diffrn_reflns_av_unetI/netI 0.1578
_diffrn_reflns_Laue_measured_fraction_full 0.9882
_diffrn_reflns_Laue_measured_fraction_max 0.9882
_diffrn_reflns_limit_h_max 8
_diffrn_reflns_limit_h_min -8
_diffrn_reflns_limit_k_max 10
_diffrn_reflns_limit_k_min -10
_diffrn_reflns_limit_l_max 26
_diffrn_reflns_limit_l_min -26
_diffrn_reflns_number 27737
_diffrn_reflns_point_group_measured_fraction_full 0.9882
_diffrn_reflns_point_group_measured_fraction_max 0.9882
_diffrn_reflns_theta_full 0.7190
_diffrn_reflns_theta_max 0.72
_diffrn_reflns_theta_min 0.07
_diffrn_source 'electron gun'
_diffrn_source_size
;
SAED nominal aperture diameter 100 um, corresponding to a diameter of about 2 um
at the image plane.
;
_diffrn_source_voltage 200
_exptl_absorpt_coefficient_mu 0.000
_exptl_absorpt_correction_type none
_exptl_crystal_colour 'orange (bulk)'
_exptl_crystal_colour_primary 'orange (bulk'
_exptl_crystal_density_diffrn 1.422
_exptl_crystal_description irregular
_exptl_crystal_F_000 362.068
_exptl_crystal_preparation
;
sample ground gently between glass slides, grid dabbed in solid, cryo-transfer
at 175(5) K
;
_exptl_crystals_number 6
_refine_ls_d_res_high 1.0001
_refine_ls_d_res_low 10.2230
_refine_ls_extinction_coef 74(26)
_refine_ls_extinction_expression
;
Fc^*^=kFc[1+0.001xFc^2^\l^3^/sin(2\q)]^-1/4^
;
_refine_ls_goodness_of_fit_ref 1.0157
_refine_ls_hydrogen_treatment mixed
_refine_ls_matrix_type full
_refine_ls_number_constraints 59
_refine_ls_number_parameters 631
_refine_ls_number_reflns 4505
_refine_ls_number_restraints 540
_refine_ls_restrained_S_all 0.9516
_refine_ls_R_factor_all 0.1995
_refine_ls_R_factor_gt 0.1325
_refine_ls_shift/su_max -0.0006
_refine_ls_shift/su_mean 0.0001
_refine_ls_structure_factor_coef Fsqd
_refine_ls_weighting_details
;
w=1/[\s^2^(Fo^2^)+(0.3000P)^2^+0.2000P] where P=(Fo^2^+2Fc^2^)/3
;
_refine_ls_weighting_scheme calc
_refine_ls_wR_factor_gt 0.3723
_refine_ls_wR_factor_ref 0.4243
_reflns_Friedel_coverage 0.0
_reflns_limit_h_max 8
_reflns_limit_h_min -8
_reflns_limit_k_max 10
_reflns_limit_k_min -10
_reflns_limit_l_max 26
_reflns_limit_l_min 0
_reflns_number_gt 2579
_reflns_number_total 4505
_reflns_threshold_expression I>=2u(I)
_cod_data_source_file d5ce01188d2.cif
_cod_data_source_block SSZ-IMID
_cod_depositor_comments 'Adding full bibliography for 7251806--7251807.cif.'
_cod_original_cell_volume 2178.7(3)
_cod_database_code 7251806
_chemical_oxdiff_formula 'C18H14N4O5S C3H4N2'
_chemical_oxdiff_usercomment
;
Agar holey carbon grid, sample ground between glass slides, grid tapped, cryo
transfer @ 175 K, coll @ 175 K
;
_diffrn_oxdiff_scatteringfactors_ed
;
UCLA (2022) https://srv.mbi.ucla.edu/faes/data
;
_diffrn_oxdiff_digest_creation 'CAP 1.171.44.127a, AC 1.5-ac7-018'
_diffrn_oxdiff_measurement_exp_name m_971_973_974_978_980_981.par
_diffrn_source_make 'JEOL JEM-2300ED, LaB6'
_olex2_refinement_description
;
1. Fixed Uiso
 At 1.5 times of:
  All C(H) groups, All N(H) groups
2. Restrained distances
 C24-C25 = C25-C26 = C26-C27 = C27-C28 = C28-C29 = C29-C24
 1.39 with sigma of 0.01
 C30-C31 = C31-C32 = C32-C33 = C33-C34 = C34-C35 = C35-C30
 1.39 with sigma of 0.01
 C12-C13 = C13-C14 = C14-C15 = C15-C16 = C16-C17 = C17-C12
 1.39 with sigma of 0.01
 C6-C7 = C7-C8 = C8-C9 = C9-C10 = C10-C11 = C11-C6
 1.39 with sigma of 0.01
 C24-C26 \\sim C25-C27 \\sim C26-C28 \\sim C27-C29 \\sim C28-C24 \\sim C29-C25
 with sigma of 0.02
 C30-C32 \\sim C31-C33 \\sim C32-C34 \\sim C33-C35 \\sim C34-C30 \\sim C35-C31
 with sigma of 0.02
 C12-C14 \\sim C13-C15 \\sim C14-C16 \\sim C15-C17 \\sim C16-C12 \\sim C17-C13
 with sigma of 0.02
 C6-C8 \\sim C7-C9 \\sim C8-C10 \\sim C9-C11 \\sim C10-C6 \\sim C11-C7
 with sigma of 0.02
3. Rigid body (RIGU) restrains
 All non-hydrogen atoms
 with sigma for 1-2 distances of 0.004 and sigma for 1-3 distances of 0.004
4. Others
 Sof(H6)=1-FVAR(1)
 Sof(H5)=FVAR(1)
5.a Aromatic/amide H refined with riding coordinates:
 C2(H2), C3(H3), C4(H4), C5(H5b), C7(H7), C8(H8), C10(H10a), C11(H11),
 C13(H13), C16(H16), C17(H17), C20(H20), C21(H21), C22(H22), C23(H23), C25(H25),
  C26(H26), C28(H28), C29(H29), C31(H31), C34(H34), C35(H35), C37(H37),
 C38(H38), C39(H39), C40(H40), C41(H41), C42(H42)
;
_olex2_submission_special_instructions
;
No special instructions were received
;
_oxdiff_exptl_absorpt_empirical_details
;
Empirical correction (ABSPACK) includes:
- Frame scaling
;
_oxdiff_exptl_absorpt_empirical_full_max 4.584
_oxdiff_exptl_absorpt_empirical_full_min 0.342
_diffrn_source.ed_diffracting_area_selection SAED

_diffrn_measurement.rotation_mode rotation

_refine.diffraction_theory kinematical

_diffrn_measurement.sample_tracking no

_diffrn_radiation.illumination_mode parallel

_diffrn_measurement.method_precession no

_refine_diff.potential_max 0.9289
_refine_diff.potential_min -0.8363
_refine_diff.potential_rms 0.2105

loop_
_space_group_symop_id
_space_group_symop_operation_xyz
1 x,y,z
2 -x,-y,-z

loop_
_atom_site_label
_atom_site_type_symbol
_atom_site_fract_x
_atom_site_fract_y
_atom_site_fract_z
_atom_site_U_iso_or_equiv
_atom_site_adp_type
_atom_site_occupancy
_atom_site_refinement_flags_posn
_atom_site_refinement_flags_adp
_atom_site_refinement_flags_occupancy
_atom_site_disorder_group
S1 S -0.0419(6) 0.6265(4) 0.8793(2) 0.0380(15) Uani 1.000000 . U . .
O1 O -0.2151(11) 0.6558(8) 0.8937(4) 0.051(3) Uani 1.000000 . U . .
O2 O 0.0596(12) 0.7328(8) 0.8552(4) 0.051(3) Uani 1.000000 . U . .
O3 O 0.1410(15) 0.0969(11) 0.5617(5) 0.074(3) Uani 1.000000 . U . .
O4 O 0.1190(15) -0.1130(11) 0.5562(5) 0.077(3) Uani 1.000000 . U . .
O5 O -0.0501(15) -0.2621(10) 0.6270(6) 0.073(3) Uani 1.000000 . U . .
H5a H 0.025(8) -0.227(6) 0.589(3) 0.072(18) Uiso 1.000000 . . . .
N1 N 0.2201(11) 0.4411(7) 0.9824(5) 0.041(2) Uani 1.000000 . U . .
H1 H 0.139(6) 0.443(4) 1.016(2) 0.040(13) Uiso 1.000000 . . . .
N2 N 0.0262(10) 0.5481(7) 0.9314(4) 0.036(2) Uani 1.000000 . U . .
N3 N -0.0216(11) 0.2432(8) 0.7308(4) 0.039(2) Uani 1.000000 . U . .
N4 N -0.0790(11) 0.1338(8) 0.7467(4) 0.038(2) Uani 1.000000 . U . .
C1 C 0.1810(12) 0.5026(8) 0.9345(5) 0.040(2) Uani 1.000000 . U . .
C2 C 0.3694(12) 0.3765(9) 0.9929(5) 0.051(3) Uani 1.000000 . U . .
H2 H 0.3921(12) 0.3261(9) 1.0323(5) 0.076(4) Uiso 1.000000 R . . .
C3 C 0.4887(13) 0.3762(9) 0.9536(5) 0.051(3) Uani 1.000000 . U . .
H3 H 0.6064(13) 0.3222(9) 0.9610(5) 0.077(4) Uiso 1.000000 R . . .
C4 C 0.4607(12) 0.4438(9) 0.9048(5) 0.053(3) Uani 1.000000 . U . .
H4 H 0.5594(12) 0.4484(9) 0.8740(5) 0.079(4) Uiso 1.000000 R . . .
C5 C 0.3088(12) 0.5064(9) 0.8942(5) 0.051(3) Uani 1.000000 . U . .
H5b H 0.2872(12) 0.5587(9) 0.8550(5) 0.076(4) Uiso 1.000000 R . . .
C6 C -0.0403(11) 0.5125(7) 0.8347(4) 0.038(2) Uani 1.000000 D U . .
C7 C -0.1131(12) 0.3924(7) 0.8498(4) 0.047(3) Uani 1.000000 D U . .
H7 H -0.1739(12) 0.3685(7) 0.8888(4) 0.070(4) Uiso 1.000000 R . . .
C8 C -0.1102(13) 0.3014(8) 0.8161(4) 0.052(3) Uani 1.000000 D U . .
H8 H -0.1697(13) 0.2062(8) 0.8282(4) 0.078(4) Uiso 1.000000 R . . .
C9 C -0.0319(12) 0.3315(7) 0.7672(4) 0.043(3) Uani 1.000000 D U . .
C10 C 0.0388(13) 0.4540(7) 0.7513(4) 0.052(3) Uani 1.000000 D U . .
H10a H 0.0980(13) 0.4786(7) 0.7122(4) 0.078(4) Uiso 1.000000 R . . .
C11 C 0.0342(13) 0.5451(8) 0.7850(4) 0.051(3) Uani 1.000000 D U . .
H11 H 0.0889(13) 0.6420(8) 0.7726(4) 0.076(4) Uiso 1.000000 R . . .
C12 C -0.0706(12) 0.0396(7) 0.7140(4) 0.045(3) Uani 1.000000 D U . .
C13 C 0.0115(12) 0.0560(8) 0.6653(4) 0.044(3) Uani 1.000000 D U . .
H13 H 0.0726(12) 0.1493(8) 0.6503(4) 0.066(4) Uiso 1.000000 R . . .
C14 C 0.0182(12) -0.0424(8) 0.6352(4) 0.049(3) Uani 1.000000 D U . .
C15 C -0.0573(14) -0.1617(8) 0.6544(4) 0.062(3) Uani 1.000000 D U . .
C16 C -0.1402(15) -0.1783(9) 0.7030(4) 0.065(3) Uani 1.000000 D U . .
H16 H -0.2023(15) -0.2711(9) 0.7180(4) 0.098(5) Uiso 1.000000 R . . .
C17 C -0.1457(13) -0.0788(8) 0.7330(4) 0.057(3) Uani 1.000000 D U . .
H17 H -0.2095(13) -0.0941(8) 0.7717(4) 0.085(5) Uiso 1.000000 R . . .
C18 C 0.0982(14) -0.0185(12) 0.5816(5) 0.059(3) Uani 1.000000 . U . .
S2 S 0.5941(6) -0.0954(4) 0.1233(2) 0.0371(15) Uani 1.000000 . U . .
O6 O 0.4413(11) -0.1645(8) 0.1327(4) 0.047(3) Uani 1.000000 . U . .
O7 O 0.7474(11) -0.1704(8) 0.1300(4) 0.047(3) Uani 1.000000 . U . .
O8 O 0.6479(15) 0.4186(9) 0.4334(5) 0.071(3) Uani 1.000000 . U . .
O9 O 0.6415(13) 0.6260(9) 0.4433(5) 0.061(3) Uani 1.000000 . U . .
O10 O 0.5516(15) 0.8046(10) 0.3679(6) 0.070(3) Uani 1.000000 . U . .
H10 H 0.586(13) 0.762(10) 0.401(5) 0.14(4) Uiso 1.000000 . . . .
N5 N 0.7031(12) 0.0679(8) -0.0142(5) 0.040(2) Uani 1.000000 . U . .
H5 H 0.60(3) 0.048(12) -0.032(7) 0.060(3) Uiso 0.45(12) R . P 1
N6 N 0.5839(13) -0.0160(8) 0.0646(4) 0.043(2) Uani 1.000000 . U . .
H6 H 0.49(2) -0.049(11) 0.050(6) 0.065(3) Uiso 0.55(12) R . P 2
N7 N 0.5822(12) 0.3072(8) 0.2611(4) 0.048(3) Uani 1.000000 . U . .
N8 N 0.5268(12) 0.4178(8) 0.2446(4) 0.046(3) Uani 1.000000 . U . .
C19 C 0.7165(11) 0.0491(8) 0.0368(5) 0.037(2) Uani 1.000000 . U . .
C20 C 0.8268(12) 0.1288(9) -0.0458(5) 0.051(3) Uani 1.000000 . U . .
H20 H 0.8176(12) 0.1405(9) -0.0880(5) 0.076(4) Uiso 1.000000 R . . .
C21 C 0.9620(13) 0.1758(9) -0.0268(5) 0.051(3) Uani 1.000000 . U . .
H21 H 1.0588(13) 0.2262(9) -0.0533(5) 0.076(4) Uiso 1.000000 R . . .
C22 C 0.9755(12) 0.1593(8) 0.0262(5) 0.047(3) Uani 1.000000 . U . .
H22 H 1.0857(12) 0.1929(8) 0.0424(5) 0.070(4) Uiso 1.000000 R . . .
C23 C 0.8464(12) 0.0988(9) 0.0594(5) 0.050(3) Uani 1.000000 . U . .
H23 H 0.8485(12) 0.0913(9) 0.1018(5) 0.074(4) Uiso 1.000000 R . . .
C24 C 0.5906(11) 0.0266(7) 0.1634(4) 0.042(3) Uani 1.000000 D U . .
C25 C 0.4827(11) 0.1343(7) 0.1542(4) 0.044(3) Uani 1.000000 D U . .
H25 H 0.3996(11) 0.1434(7) 0.1221(4) 0.066(4) Uiso 1.000000 R . . .
C26 C 0.4796(11) 0.2307(8) 0.1856(4) 0.042(3) Uani 1.000000 D U . .
H26 H 0.3993(11) 0.3185(8) 0.1771(4) 0.063(4) Uiso 1.000000 R . . .
C27 C 0.5786(11) 0.2151(7) 0.2277(4) 0.039(3) Uani 1.000000 D U . .
C28 C 0.6859(12) 0.1057(8) 0.2371(4) 0.053(3) Uani 1.000000 D U . .
H28 H 0.7637(12) 0.0931(8) 0.2707(4) 0.080(5) Uiso 1.000000 R . . .
C29 C 0.6944(13) 0.0127(9) 0.2041(4) 0.060(4) Uani 1.000000 D U . .
H29 H 0.7826(13) -0.0707(9) 0.2103(4) 0.091(5) Uiso 1.000000 R . . .
C30 C 0.5273(13) 0.5125(7) 0.2788(4) 0.047(3) Uani 1.000000 D U . .
C31 C 0.5755(13) 0.4806(8) 0.3296(3) 0.046(3) Uani 1.000000 D U . .
H31 H 0.6093(13) 0.3784(8) 0.3452(3) 0.069(4) Uiso 1.000000 R . . .
C32 C 0.5812(13) 0.5764(7) 0.3608(4) 0.049(3) Uani 1.000000 D U . .
C33 C 0.5421(13) 0.7068(7) 0.3405(4) 0.049(3) Uani 1.000000 D U . .
C34 C 0.4925(16) 0.7381(8) 0.2899(4) 0.064(3) Uani 1.000000 D U . .
H34 H 0.4582(16) 0.8402(8) 0.2743(4) 0.096(5) Uiso 1.000000 R . . .
C35 C 0.4859(14) 0.6426(7) 0.2588(4) 0.060(3) Uani 1.000000 D U . .
H35 H 0.4482(14) 0.6689(7) 0.2187(4) 0.090(5) Uiso 1.000000 R . . .
C36 C 0.6259(14) 0.5365(10) 0.4158(5) 0.050(3) Uani 1.000000 . U . .
N9 N -0.0506(14) 0.3143(10) 0.5635(5) 0.057(3) Uani 1.000000 . U . .
H9 H 0.023(12) 0.248(9) 0.564(4) 0.12(3) Uiso 1.000000 . . . .
N10 N -0.2104(14) 0.4662(9) 0.5285(5) 0.060(3) Uani 1.000000 . U . .
H10b H -0.308(7) 0.527(5) 0.503(2) 0.064(16) Uiso 1.000000 . . . .
C37 C -0.1369(13) 0.3528(9) 0.5231(5) 0.051(3) Uani 1.000000 . U . .
H37 H -0.1468(13) 0.3003(9) 0.4903(5) 0.076(4) Uiso 1.000000 R . . .
C38 C -0.1767(14) 0.4985(11) 0.5739(5) 0.061(3) Uani 1.000000 . U . .
H38 H -0.2231(14) 0.5855(11) 0.5899(5) 0.091(5) Uiso 1.000000 R . . .
C39 C -0.0711(14) 0.4000(10) 0.5970(5) 0.062(3) Uani 1.000000 . U . .
H39 H -0.0158(14) 0.3935(10) 0.6347(5) 0.093(5) Uiso 1.000000 R . . .
N11 N 0.4846(14) 0.1967(10) 0.4326(5) 0.053(3) Uani 1.000000 . U . .
H11a H 0.565(12) 0.259(9) 0.420(4) 0.12(3) Uiso 1.000000 . . . .
N12 N 0.3106(14) 0.0519(10) 0.4698(5) 0.058(3) Uani 1.000000 . U . .
H12 H 0.230(7) 0.011(5) 0.502(3) 0.056(15) Uiso 1.000000 . . . .
C40 C 0.3909(15) 0.1651(11) 0.4721(6) 0.060(3) Uani 1.000000 . U . .
H40 H 0.3750(15) 0.2209(11) 0.5043(6) 0.090(5) Uiso 1.000000 R . . .
C41 C 0.3675(15) 0.0127(11) 0.4257(5) 0.062(3) Uani 1.000000 . U . .
H41 H 0.3306(15) -0.0762(11) 0.4117(5) 0.093(5) Uiso 1.000000 R . . .
C42 C 0.4823(14) 0.1040(10) 0.4003(5) 0.057(3) Uani 1.000000 . U . .
H42 H 0.5535(14) 0.1023(10) 0.3633(5) 0.085(4) Uiso 1.000000 R . . .

loop_
_atom_site_aniso_label
_atom_site_aniso_U_11
_atom_site_aniso_U_22
_atom_site_aniso_U_33
_atom_site_aniso_U_12
_atom_site_aniso_U_13
_atom_site_aniso_U_23
S1 0.042(3) 0.017(2) 0.056(4) 0.0055(16) -0.0086(19) -0.0075(17)
O1 0.046(4) 0.037(4) 0.071(7) 0.012(2) -0.011(3) -0.016(4)
O2 0.073(6) 0.027(4) 0.055(7) -0.007(3) -0.006(3) -0.010(3)
O3 0.082(8) 0.069(5) 0.070(8) 0.012(4) 0.009(5) -0.017(3)
O4 0.086(8) 0.073(6) 0.077(8) 0.011(5) 0.005(5) -0.030(4)
O5 0.086(8) 0.054(5) 0.086(8) -0.007(4) -0.003(5) -0.036(4)
N1 0.032(4) 0.021(4) 0.070(6) 0.005(3) -0.003(3) -0.011(3)
N2 0.028(4) 0.022(4) 0.059(5) 0.004(2) -0.001(2) -0.009(3)
N3 0.040(5) 0.030(4) 0.047(6) -0.004(3) -0.001(3) -0.006(2)
N4 0.046(5) 0.028(4) 0.039(6) -0.003(3) -0.001(3) -0.006(2)
C1 0.027(4) 0.022(5) 0.071(6) 0.005(2) -0.002(2) -0.010(3)
C2 0.031(5) 0.036(5) 0.083(7) 0.013(3) -0.004(3) -0.010(4)
C3 0.032(5) 0.036(6) 0.088(7) 0.008(3) 0.000(3) -0.017(4)
C4 0.032(5) 0.042(6) 0.085(7) 0.007(3) 0.002(3) -0.016(4)
C5 0.033(4) 0.041(5) 0.077(6) 0.006(3) 0.005(3) -0.011(3)
C6 0.035(5) 0.026(4) 0.053(5) 0.000(3) -0.005(3) -0.007(2)
C7 0.056(6) 0.030(4) 0.056(6) -0.009(3) 0.002(3) -0.011(2)
C8 0.069(7) 0.035(5) 0.054(6) -0.018(3) 0.007(3) -0.014(3)
C9 0.051(6) 0.031(4) 0.048(5) -0.004(3) -0.002(3) -0.007(2)
C10 0.066(7) 0.035(4) 0.056(6) -0.015(3) 0.011(4) -0.013(3)
C11 0.067(7) 0.030(5) 0.055(5) -0.013(3) 0.005(3) -0.010(2)
C12 0.052(6) 0.031(4) 0.054(6) -0.004(3) -0.002(3) -0.013(2)
C13 0.048(6) 0.034(4) 0.053(5) 0.001(3) -0.004(3) -0.012(3)
C14 0.047(6) 0.043(4) 0.062(5) 0.005(3) -0.010(3) -0.021(2)
C15 0.073(7) 0.046(4) 0.072(6) -0.005(3) -0.000(4) -0.024(3)
C16 0.081(8) 0.042(5) 0.077(7) -0.013(4) 0.005(4) -0.024(3)
C17 0.070(7) 0.036(4) 0.068(7) -0.012(3) 0.005(4) -0.016(3)
C18 0.051(6) 0.065(5) 0.063(6) 0.017(4) -0.003(3) -0.020(3)
S2 0.032(3) 0.021(2) 0.059(4) 0.0003(15) 0.0015(19) -0.0114(18)
O6 0.040(4) 0.033(4) 0.068(7) -0.004(2) 0.004(3) -0.012(3)
O7 0.042(4) 0.033(4) 0.069(7) 0.007(2) -0.005(3) -0.019(3)
O8 0.108(9) 0.043(4) 0.065(8) -0.007(3) -0.030(5) -0.007(3)
O9 0.071(7) 0.047(5) 0.070(7) -0.010(4) -0.003(4) -0.022(3)
O10 0.099(9) 0.038(5) 0.079(8) 0.011(4) -0.019(5) -0.023(3)
N5 0.030(5) 0.025(4) 0.064(5) 0.007(3) -0.002(3) -0.007(3)
N6 0.035(4) 0.027(4) 0.067(5) -0.004(2) 0.001(2) -0.010(2)
N7 0.060(6) 0.033(4) 0.054(6) 0.013(3) -0.012(4) -0.013(2)
N8 0.056(6) 0.032(4) 0.053(6) 0.012(3) -0.016(4) -0.013(2)
C19 0.024(4) 0.023(4) 0.062(5) 0.003(2) 0.000(3) -0.007(3)
C20 0.033(5) 0.046(6) 0.070(6) -0.002(3) 0.001(3) -0.005(3)
C21 0.037(5) 0.034(5) 0.081(6) 0.001(3) -0.002(3) -0.008(4)
C22 0.033(5) 0.027(5) 0.081(6) -0.002(3) -0.002(3) -0.008(4)
C23 0.035(5) 0.038(5) 0.076(6) -0.005(3) -0.005(3) -0.009(3)
C24 0.032(5) 0.032(4) 0.065(6) 0.012(3) -0.012(3) -0.014(2)
C25 0.040(5) 0.033(4) 0.061(7) 0.015(3) -0.016(4) -0.015(3)
C26 0.039(6) 0.029(4) 0.061(6) 0.013(3) -0.010(3) -0.012(3)
C27 0.039(5) 0.027(4) 0.053(6) 0.010(3) -0.008(3) -0.008(2)
C28 0.056(6) 0.033(4) 0.075(7) 0.023(3) -0.027(4) -0.020(3)
C29 0.060(7) 0.043(5) 0.086(7) 0.029(4) -0.036(4) -0.030(3)
C30 0.063(7) 0.029(4) 0.051(5) 0.008(3) -0.006(3) -0.011(2)
C31 0.057(7) 0.029(4) 0.054(5) 0.007(3) -0.005(3) -0.012(2)
C32 0.064(7) 0.029(4) 0.057(5) 0.005(3) -0.006(3) -0.014(2)
C33 0.060(7) 0.028(4) 0.061(6) 0.008(3) -0.008(4) -0.012(2)
C34 0.095(9) 0.031(5) 0.070(6) 0.016(4) -0.021(4) -0.015(3)
C35 0.084(8) 0.029(4) 0.068(7) 0.012(3) -0.016(4) -0.012(2)
C36 0.062(7) 0.035(4) 0.054(5) -0.005(3) -0.006(3) -0.009(3)
N9 0.064(7) 0.044(5) 0.063(7) 0.011(4) -0.007(4) -0.007(3)
N10 0.064(6) 0.042(5) 0.076(7) 0.002(4) -0.016(4) -0.011(4)
C37 0.052(7) 0.035(5) 0.063(7) -0.005(4) -0.004(4) -0.001(3)
C38 0.055(7) 0.052(5) 0.079(8) 0.012(4) -0.017(4) -0.019(4)
C39 0.056(7) 0.060(6) 0.073(7) 0.017(4) -0.013(4) -0.018(4)
N11 0.049(6) 0.044(5) 0.066(8) 0.003(3) -0.000(4) -0.008(4)
N12 0.051(6) 0.048(5) 0.071(7) 0.007(4) -0.000(4) -0.004(4)
C40 0.063(7) 0.048(5) 0.067(7) 0.003(4) 0.006(4) -0.008(4)
C41 0.064(7) 0.047(5) 0.073(8) -0.001(4) 0.003(4) -0.009(4)
C42 0.052(6) 0.051(6) 0.066(7) 0.005(4) 0.000(4) -0.010(4)

loop_
_atom_type_symbol
_atom_type_scat_dispersion_real
_atom_type_scat_dispersion_imag
_atom_type_scat_Cromer_Mann_a1
_atom_type_scat_Cromer_Mann_a2
_atom_type_scat_Cromer_Mann_a3
_atom_type_scat_Cromer_Mann_a4
_atom_type_scat_Cromer_Mann_b1
_atom_type_scat_Cromer_Mann_b2
_atom_type_scat_Cromer_Mann_b3
_atom_type_scat_Cromer_Mann_b4
_atom_type_scat_Cromer_Mann_c
_atom_type_scat_source
_atom_type_scat_dispersion_source
C 0.00000 0.00000 0.60000 0.13600 0.54700 1.22500 40.93800 0.37400 3.27800 13.01300 0.00000 'Custom 4-Gaussian' custom
H 0.00000 0.00000 0.12900 0.03600 0.12700 0.23600 37.73700 0.55300 3.77200 13.51800 0.00000 'Custom 4-Gaussian' custom
N 0.00000 0.00000 0.48200 0.13500 0.51900 1.07500 31.52600 0.32400 2.60700 10.01700 0.00000 'Custom 4-Gaussian' custom
O 0.00000 0.00000 0.39200 0.14400 0.51100 0.93700 25.67500 0.30600 2.27200 8.27000 0.00000 'Custom 4-Gaussian' custom
S 0.00000 0.00000 1.39000 0.34800 0.91500 2.50600 40.16900 0.36500 2.89000 13.04300 0.00000 'Custom 4-Gaussian' custom

loop_
_geom_angle_atom_site_label_1
_geom_angle_atom_site_label_2
_geom_angle_atom_site_label_3
_geom_angle
_geom_angle_site_symmetry_1
_geom_angle_site_symmetry_3
_geom_angle_publ_flag
O2 S1 O1 118.2(6) . . ?
N2 S1 O1 103.6(6) . . ?
N2 S1 O2 113.9(6) . . ?
C6 S1 O1 107.7(5) . . ?
C6 S1 O2 106.4(6) . . ?
C6 S1 N2 106.4(5) . . ?
C15 O5 H5a 107(3) . . ?
C1 N1 H1 122(3) . . ?
C2 N1 H1 114(3) . . ?
C2 N1 C1 123.9(11) . . ?
C1 N2 S1 122.5(9) . . ?
C9 N3 N4 115.3(9) . . ?
C12 N4 N3 119.3(10) . . ?
N2 C1 N1 114.8(10) . . ?
C5 C1 N1 116.4(9) . . ?
C5 C1 N2 128.8(10) . . ?
H2 C2 N1 120.4(7) . . ?
C3 C2 N1 119.2(11) . . ?
C3 C2 H2 120.4(6) . . ?
H3 C3 C2 120.1(6) . . ?
C4 C3 C2 119.8(10) . . ?
C4 C3 H3 120.1(6) . . ?
H4 C4 C3 119.6(6) . . ?
C5 C4 C3 120.7(11) . . ?
C5 C4 H4 119.6(7) . . ?
C4 C5 C1 119.8(11) . . ?
H5b C5 C1 120.1(6) . . ?
H5b C5 C4 120.1(7) . . ?
C7 C6 S1 119.5(7) . . ?
C11 C6 S1 120.2(6) . . ?
C11 C6 C7 120.3(8) . . ?
H7 C7 C6 119.8(5) . . ?
C8 C7 C6 120.4(8) . . ?
C8 C7 H7 119.8(5) . . ?
H8 C8 C7 120.2(5) . . ?
C9 C8 C7 119.6(8) . . ?
C9 C8 H8 120.2(5) . . ?
C8 C9 N3 123.0(7) . . ?
C10 C9 N3 116.8(8) . . ?
C10 C9 C8 120.2(8) . . ?
H10a C10 C9 120.0(5) . . ?
C11 C10 C9 119.9(8) . . ?
C11 C10 H10a 120.0(5) . . ?
C10 C11 C6 119.5(7) . . ?
H11 C11 C6 120.2(4) . . ?
H11 C11 C10 120.2(5) . . ?
C13 C12 N4 124.4(7) . . ?
C17 C12 N4 116.5(8) . . ?
C17 C12 C13 119.1(8) . . ?
H13 C13 C12 119.2(5) . . ?
C14 C13 C12 121.5(8) . . ?
C14 C13 H13 119.2(5) . . ?
C15 C14 C13 119.4(8) . . ?
C18 C14 C13 120.2(8) . . ?
C18 C14 C15 120.4(9) . . ?
C14 C15 O5 121.5(10) . . ?
C16 C15 O5 119.3(9) . . ?
C16 C15 C14 119.2(8) . . ?
H16 C16 C15 119.6(5) . . ?
C17 C16 C15 120.9(8) . . ?
C17 C16 H16 119.6(5) . . ?
C16 C17 C12 119.9(8) . . ?
H17 C17 C12 120.0(5) . . ?
H17 C17 C16 120.0(5) . . ?
O4 C18 O3 120.9(14) . . ?
C14 C18 O3 119.3(11) . . ?
C14 C18 O4 119.8(11) . . ?
O7 S2 O6 118.2(5) . . ?
N6 S2 O6 104.1(6) . . ?
N6 S2 O7 111.7(6) . . ?
C24 S2 O6 108.4(6) . . ?
C24 S2 O7 108.2(5) . . ?
C24 S2 N6 105.4(5) . . ?
C33 O10 H10 104(6) . . ?
C19 N5 H5 125(8) . . ?
C20 N5 H5 115(8) . . ?
C20 N5 C19 119.2(11) . . ?
H6 N6 S2 107(7) . . ?
C19 N6 S2 123.5(9) . . ?
C19 N6 H6 127(7) . . ?
C27 N7 N8 116.1(9) . . ?
C30 N8 N7 116.6(9) . . ?
N6 C19 N5 113.6(9) . . ?
C23 C19 N5 122.2(10) . . ?
C23 C19 N6 124.1(12) . . ?
H20 C20 N5 118.9(8) . . ?
C21 C20 N5 122.2(13) . . ?
C21 C20 H20 118.9(8) . . ?
H21 C21 C20 120.4(8) . . ?
C22 C21 C20 119.1(11) . . ?
C22 C21 H21 120.4(6) . . ?
H22 C22 C21 120.4(6) . . ?
C23 C22 C21 119.3(10) . . ?
C23 C22 H22 120.4(7) . . ?
C22 C23 C19 117.7(12) . . ?
H23 C23 C19 121.1(7) . . ?
H23 C23 C22 121.1(7) . . ?
C25 C24 S2 120.0(6) . . ?
C29 C24 S2 119.3(5) . . ?
C29 C24 C25 120.6(7) . . ?
H25 C25 C24 119.9(5) . . ?
C26 C25 C24 120.3(7) . . ?
C26 C25 H25 119.9(4) . . ?
H26 C26 C25 120.2(4) . . ?
C27 C26 C25 119.5(7) . . ?
C27 C26 H26 120.2(4) . . ?
C26 C27 N7 122.9(7) . . ?
C28 C27 N7 117.1(7) . . ?
C28 C27 C26 119.9(7) . . ?
H28 C28 C27 119.9(5) . . ?
C29 C28 C27 120.3(7) . . ?
C29 C28 H28 119.9(4) . . ?
C28 C29 C24 119.3(7) . . ?
H29 C29 C24 120.4(4) . . ?
H29 C29 C28 120.4(4) . . ?
C31 C30 N8 122.5(7) . . ?
C35 C30 N8 117.8(8) . . ?
C35 C30 C31 119.6(8) . . ?
H31 C31 C30 119.6(4) . . ?
C32 C31 C30 120.7(7) . . ?
C32 C31 H31 119.6(5) . . ?
C33 C32 C31 119.5(8) . . ?
C36 C32 C31 118.8(7) . . ?
C36 C32 C33 121.7(8) . . ?
C32 C33 O10 122.4(9) . . ?
C34 C33 O10 118.0(8) . . ?
C34 C33 C32 119.6(8) . . ?
H34 C34 C33 119.5(5) . . ?
C35 C34 C33 120.9(8) . . ?
C35 C34 H34 119.5(5) . . ?
C34 C35 C30 119.6(8) . . ?
H35 C35 C30 120.2(5) . . ?
H35 C35 C34 120.2(5) . . ?
O9 C36 O8 121.8(12) . . ?
C32 C36 O8 119.8(11) . . ?
C32 C36 O9 118.5(9) . . ?
C37 N9 H9 121(7) . . ?
C39 N9 H9 128(7) . . ?
C39 N9 C37 110.1(11) . . ?
C37 N10 H10b 130(3) . . ?
C38 N10 H10b 120(3) . . ?
C38 N10 C37 110.0(11) . . ?
N10 C37 N9 108.0(13) . . ?
H37 C37 N9 126.0(8) . . ?
H37 C37 N10 126.0(8) . . ?
H38 C38 N10 127.0(6) . . ?
C39 C38 N10 106.1(11) . . ?
C39 C38 H38 127.0(8) . . ?
C38 C39 N9 105.7(12) . . ?
H39 C39 N9 127.1(7) . . ?
H39 C39 C38 127.1(8) . . ?
C40 N11 H11a 139(7) . . ?
C42 N11 H11a 110(6) . . ?
C42 N11 C40 110.6(12) . . ?
C40 N12 H12 119(3) . . ?
C41 N12 H12 134(3) . . ?
C41 N12 C40 106.1(12) . . ?
N12 C40 N11 111.1(14) . . ?
H40 C40 N11 124.5(8) . . ?
H40 C40 N12 124.5(8) . . ?
H41 C41 N12 125.7(7) . . ?
C42 C41 N12 108.5(12) . . ?
C42 C41 H41 125.7(8) . . ?
C41 C42 N11 103.7(12) . . ?
H42 C42 N11 128.1(8) . . ?
H42 C42 C41 128.1(8) . . ?

loop_
_geom_bond_atom_site_label_1
_geom_bond_atom_site_label_2
_geom_bond_distance
_geom_bond_site_symmetry_2
_geom_bond_publ_flag
S1 O1 1.471(11) . ?
S1 O2 1.435(10) . ?
S1 N2 1.591(11) . ?
S1 C6 1.798(10) . ?
O3 C18 1.274(15) . ?
O4 C18 1.277(16) . ?
O5 H5a 1.15(7) . ?
O5 C15 1.359(14) . ?
N1 H1 1.06(6) . ?
N1 C1 1.364(14) . ?
N1 C2 1.386(13) . ?
N2 C1 1.331(12) . ?
N3 N4 1.239(11) . ?
N3 C9 1.429(13) . ?
N4 C12 1.402(13) . ?
C1 C5 1.435(15) . ?
C2 H2 1.1030 . ?
C2 C3 1.374(16) . ?
C3 H3 1.1030 . ?
C3 C4 1.382(16) . ?
C4 H4 1.1030 . ?
C4 C5 1.398(13) . ?
C5 H5b 1.1030 . ?
C6 C7 1.382(7) . ?
C6 C11 1.398(8) . ?
C7 H7 1.1030 . ?
C7 C8 1.396(8) . ?
C8 H8 1.1030 . ?
C8 C9 1.392(8) . ?
C9 C10 1.399(7) . ?
C10 H10a 1.1030 . ?
C10 C11 1.396(8) . ?
C11 H11 1.1030 . ?
C12 C13 1.395(8) . ?
C12 C17 1.391(7) . ?
C13 H13 1.1030 . ?
C13 C14 1.390(8) . ?
C14 C15 1.402(8) . ?
C14 C18 1.500(15) . ?
C15 C16 1.397(8) . ?
C16 H16 1.1030 . ?
C16 C17 1.396(8) . ?
C17 H17 1.1030 . ?
S2 O6 1.441(10) . ?
S2 O7 1.452(9) . ?
S2 N6 1.627(12) . ?
S2 C24 1.775(10) . ?
O8 C36 1.244(13) . ?
O9 C36 1.281(14) . ?
O10 H10 0.96(11) . ?
O10 C33 1.344(14) . ?
N5 H5 1.0(2) . ?
N5 C19 1.333(14) . ?
N5 C20 1.365(14) . ?
N6 H6 1.00(19) . ?
N6 C19 1.392(14) . ?
N7 N8 1.237(11) . ?
N7 C27 1.403(13) . ?
N8 C30 1.438(13) . ?
C19 C23 1.394(14) . ?
C20 H20 1.1030 . ?
C20 C21 1.369(15) . ?
C21 H21 1.1030 . ?
C21 C22 1.384(16) . ?
C22 H22 1.1030 . ?
C22 C23 1.417(15) . ?
C23 H23 1.1030 . ?
C24 C25 1.396(7) . ?
C24 C29 1.386(8) . ?
C25 H25 1.1030 . ?
C25 C26 1.396(7) . ?
C26 H26 1.1030 . ?
C26 C27 1.391(7) . ?
C27 C28 1.407(7) . ?
C28 H28 1.1030 . ?
C28 C29 1.399(8) . ?
C29 H29 1.1030 . ?
C30 C31 1.396(8) . ?
C30 C35 1.402(7) . ?
C31 H31 1.1030 . ?
C31 C32 1.394(8) . ?
C32 C33 1.402(7) . ?
C32 C36 1.497(14) . ?
C33 C34 1.396(8) . ?
C34 H34 1.1030 . ?
C34 C35 1.389(8) . ?
C35 H35 1.1030 . ?
N9 H9 0.90(10) . ?
N9 C37 1.307(15) . ?
N9 C39 1.351(17) . ?
N10 H10b 1.16(6) . ?
N10 C37 1.328(15) . ?
N10 C38 1.337(16) . ?
C37 H37 1.1030 . ?
C38 H38 1.1030 . ?
C38 C39 1.396(14) . ?
C39 H39 1.1030 . ?
N11 H11a 0.94(10) . ?
N11 C40 1.253(16) . ?
N11 C42 1.386(16) . ?
N12 H12 1.07(6) . ?
N12 C40 1.372(16) . ?
N12 C41 1.345(17) . ?
C40 H40 1.1030 . ?
C41 H41 1.1030 . ?
C41 C42 1.408(16) . ?
C42 H42 1.1030 . ?

loop_
_geom_hbond_atom_site_label_D
_geom_hbond_atom_site_label_H
_geom_hbond_atom_site_label_A
_geom_hbond_distance_DH
_geom_hbond_distance_HA
_geom_hbond_distance_DA
_geom_hbond_angle_DHA
_geom_hbond_site_symmetry_A
O5 H5a O4 1.15(7) 1.54(7) 2.571(19) 146(6) .
O10 H10 O9 0.96(11) 1.71(11) 2.599(16) 152(10) .
N5 H5 N6 1.0(2) 1.8(2) 2.856(15) 179(12) 2_655
N6 H6 N5 1.00(19) 1.9(2) 2.856(15) 166(10) 2_655
N9 H9 O3 0.90(10) 1.82(10) 2.705(16) 169(9) .
N10 H10b O9 1.16(6) 1.79(6) 2.857(15) 149(5) 1_455
N11 H11a O8 0.94(10) 1.90(10) 2.696(16) 141(9) .
N12 H12 O3 1.07(6) 2.03(6) 2.808(19) 128(4) .

loop_
_geom_torsion_atom_site_label_1
_geom_torsion_atom_site_label_2
_geom_torsion_atom_site_label_3
_geom_torsion_atom_site_label_4
_geom_torsion
_geom_torsion_site_symmetry_1
_geom_torsion_site_symmetry_2
_geom_torsion_site_symmetry_3
_geom_torsion_site_symmetry_4
_geom_torsion_publ_flag
S1 N2 C1 N1 178.2(8) . . . . ?
S1 N2 C1 C5 -3.9(10) . . . . ?
S1 C6 C7 C8 -178.7(8) . . . . ?
S1 C6 C11 C10 178.1(8) . . . . ?
O1 S1 N2 C1 179.6(7) . . . . ?
O1 S1 C6 C7 -59.6(7) . . . . ?
O1 S1 C6 C11 120.5(7) . . . . ?
O2 S1 N2 C1 -50.7(8) . . . . ?
O2 S1 C6 C7 172.8(7) . . . . ?
O2 S1 C6 C11 -7.2(7) . . . . ?
O3 C18 C14 C13 -8.8(13) . . . . ?
O3 C18 C14 C15 168.2(11) . . . . ?
O4 C18 C14 C13 172.9(11) . . . . ?
O4 C18 C14 C15 -10.2(13) . . . . ?
O5 C15 C14 C13 -178.1(11) . . . . ?
O5 C15 C14 C18 4.9(14) . . . . ?
O5 C15 C16 C17 177.9(11) . . . . ?
N1 C1 C5 C4 2.8(10) . . . . ?
N1 C2 C3 C4 2.3(11) . . . . ?
N2 S1 C6 C7 51.0(7) . . . . ?
N2 S1 C6 C11 -129.0(7) . . . . ?
N2 C1 N1 C2 173.9(8) . . . . ?
N2 C1 C5 C4 -175.1(11) . . . . ?
N3 N4 C12 C13 5.7(11) . . . . ?
N3 N4 C12 C17 -176.4(10) . . . . ?
N3 C9 C8 C7 179.2(10) . . . . ?
N3 C9 C10 C11 -179.6(9) . . . . ?
N4 N3 C9 C8 -4.1(11) . . . . ?
N4 N3 C9 C10 177.1(9) . . . . ?
N4 C12 C13 C14 178.6(9) . . . . ?
N4 C12 C17 C16 -179.0(9) . . . . ?
C1 N1 C2 C3 1.8(11) . . . . ?
C1 N2 S1 C6 66.2(8) . . . . ?
C1 C5 C4 C3 1.0(12) . . . . ?
C2 N1 C1 C5 -4.3(11) . . . . ?
C2 C3 C4 C5 -3.7(12) . . . . ?
C6 C7 C8 C9 0.7(11) . . . . ?
C6 C11 C10 C9 0.4(12) . . . . ?
C7 C6 C11 C10 -1.9(11) . . . . ?
C7 C8 C9 C10 -2.1(13) . . . . ?
C8 C7 C6 C11 1.3(12) . . . . ?
C8 C9 C10 C11 1.6(12) . . . . ?
C9 N3 N4 C12 -178.4(8) . . . . ?
C12 C13 C14 C15 -0.9(12) . . . . ?
C12 C13 C14 C18 176.1(9) . . . . ?
C12 C17 C16 C15 1.3(13) . . . . ?
C13 C12 C17 C16 -1.0(12) . . . . ?
C13 C14 C15 C16 1.2(12) . . . . ?
C14 C13 C12 C17 0.8(11) . . . . ?
C14 C15 C16 C17 -1.4(13) . . . . ?
C16 C15 C14 C18 -175.8(10) . . . . ?
S2 N6 C19 N5 157.9(9) . . . . ?
S2 N6 C19 C23 -26.4(10) . . . . ?
S2 C24 C25 C26 -179.9(8) . . . . ?
S2 C24 C29 C28 -177.0(9) . . . . ?
O6 S2 N6 C19 -170.3(7) . . . . ?
O6 S2 C24 C25 -68.7(7) . . . . ?
O6 S2 C24 C29 110.6(8) . . . . ?
O7 S2 N6 C19 -41.6(7) . . . . ?
O7 S2 C24 C25 162.0(8) . . . . ?
O7 S2 C24 C29 -18.8(8) . . . . ?
O8 C36 C32 C31 -4.0(14) . . . . ?
O8 C36 C32 C33 174.7(12) . . . . ?
O9 C36 C32 C31 175.5(11) . . . . ?
O9 C36 C32 C33 -5.8(13) . . . . ?
O10 C33 C32 C31 -177.3(12) . . . . ?
O10 C33 C32 C36 4.0(14) . . . . ?
O10 C33 C34 C35 177.6(11) . . . . ?
N5 C19 C23 C22 -6.5(10) . . . . ?
N5 C20 C21 C22 1.1(11) . . . . ?
N6 S2 C24 C25 42.3(7) . . . . ?
N6 S2 C24 C29 -138.4(8) . . . . ?
N6 C19 N5 C20 -178.9(8) . . . . ?
N6 C19 C23 C22 178.1(9) . . . . ?
N7 N8 C30 C31 -4.8(12) . . . . ?
N7 N8 C30 C35 171.8(10) . . . . ?
N7 C27 C26 C25 -179.8(10) . . . . ?
N7 C27 C28 C29 -177.2(10) . . . . ?
N8 N7 C27 C26 -17.9(12) . . . . ?
N8 N7 C27 C28 159.6(10) . . . . ?
N8 C30 C31 C32 177.2(10) . . . . ?
N8 C30 C35 C34 -177.0(11) . . . . ?
C19 N5 C20 C21 -2.5(10) . . . . ?
C19 N6 S2 C24 75.7(9) . . . . ?
C19 C23 C22 C21 5.0(10) . . . . ?
C20 N5 C19 C23 5.3(10) . . . . ?
C20 C21 C22 C23 -2.4(11) . . . . ?
C24 C25 C26 C27 -3.4(12) . . . . ?
C24 C29 C28 C27 -2.9(14) . . . . ?
C25 C24 C29 C28 2.3(12) . . . . ?
C25 C26 C27 C28 2.7(12) . . . . ?
C26 C25 C24 C29 0.9(13) . . . . ?
C26 C27 C28 C29 0.4(12) . . . . ?
C27 N7 N8 C30 179.0(9) . . . . ?
C30 C31 C32 C33 -1.6(13) . . . . ?
C30 C31 C32 C36 177.2(10) . . . . ?
C30 C35 C34 C33 0.9(14) . . . . ?
C31 C30 C35 C34 -0.3(13) . . . . ?
C31 C32 C33 C34 2.2(13) . . . . ?
C32 C31 C30 C35 0.6(13) . . . . ?
C32 C33 C34 C35 -1.9(13) . . . . ?
C34 C33 C32 C36 -176.5(11) . . . . ?
N9 C37 N10 C38 -2.6(11) . . . . ?
N9 C39 C38 N10 -0.7(11) . . . . ?
N10 C37 N9 C39 2.1(11) . . . . ?
C37 N9 C39 C38 -0.9(11) . . . . ?
C37 N10 C38 C39 2.0(11) . . . . ?
N11 C40 N12 C41 2.1(11) . . . . ?
N11 C42 C41 N12 -0.5(9) . . . . ?
N12 C40 N11 C42 -2.5(10) . . . . ?
C40 N11 C42 C41 1.8(10) . . . . ?
C40 N12 C41 C42 -0.9(9) . . . . ?

loop_
_restr_distance_atom_site_label_1
_restr_distance_atom_site_label_2
_restr_distance_site_symmetry_2
_restr_distance_target
_restr_distance_target_weight_param
_restr_distance_diff
C6 C7 1 1.3900 0.0100 0.0076
C7 C8 1 1.3900 0.0100 -0.0062
C8 C9 1 1.3900 0.0100 -0.0015
C9 C10 1 1.3900 0.0100 -0.0094
C10 C11 1 1.3900 0.0100 -0.0063
C11 C6 1 1.3900 0.0100 -0.0081
C12 C13 1 1.3900 0.0100 -0.0051
C13 C14 1 1.3900 0.0100 0.0002
C14 C15 1 1.3900 0.0100 -0.0119
C15 C16 1 1.3900 0.0100 -0.0067
C16 C17 1 1.3900 0.0100 -0.0065
C17 C12 1 1.3900 0.0100 -0.0011
C24 C25 1 1.3900 0.0100 -0.0057
C25 C26 1 1.3900 0.0100 -0.0065
C26 C27 1 1.3900 0.0100 -0.0013
C27 C28 1 1.3900 0.0100 -0.0167
C28 C29 1 1.3900 0.0100 -0.0089
C29 C24 1 1.3900 0.0100 0.0039
C30 C31 1 1.3900 0.0100 -0.0064
C31 C32 1 1.3900 0.0100 -0.0035
C32 C33 1 1.3900 0.0100 -0.0122
C33 C34 1 1.3900 0.0100 -0.0057
C34 C35 1 1.3900 0.0100 0.0012
C35 C30 1 1.3900 0.0100 -0.0123

loop_
_restr_equal_distance_atom_site_label_1
_restr_equal_distance_atom_site_label_2
_restr_equal_distance_site_symmetry_2
_restr_equal_distance_class_id
C6 C8 1 4
C7 C9 1 4
C8 C10 1 4
C9 C11 1 4
C10 C6 1 4
C11 C7 1 4
C12 C14 1 3
C13 C15 1 3
C14 C16 1 3
C15 C17 1 3
C16 C12 1 3
C17 C13 1 3
C24 C26 1 1
C25 C27 1 1
C26 C28 1 1
C27 C29 1 1
C28 C24 1 1
C29 C25 1 1
C30 C32 1 2
C31 C33 1 2
C32 C34 1 2
C33 C35 1 2
C34 C30 1 2
C35 C31 1 2

loop_
_restr_equal_distance_class_class_id
_restr_equal_distance_class_target_weight_param
_restr_equal_distance_class_average
_restr_equal_distance_class_esd
_restr_equal_distance_class_diff_max
1 0.0200 2.4175 0.0099 0.0157
2 0.0200 2.4187 0.0043 0.0066
3 0.0200 2.4164 0.0104 0.0151
4 0.0200 2.4144 0.0041 0.0061

loop_
_restr_rigu_atom_site_label_1
_restr_rigu_atom_site_label_2
_restr_rigu_target_weight_param
_restr_rigu_u13_diff
_restr_rigu_u23_diff
_restr_rigu_u33_diff
S1 O1 0.004000 -0.004598 -0.001528 -0.003332
S1 O2 0.004000 -0.006177 0.002111 -0.004710
S1 N2 0.004000 0.000754 0.000671 -0.006225
S1 C1 0.004000 0.011138 0.009686 -0.003754
S1 C6 0.004000 -0.003927 -0.003329 -0.004068
S1 C7 0.004000 -0.006839 -0.001098 -0.003777
S1 C11 0.004000 -0.004398 -0.005593 0.000775
O1 O2 0.004000 -0.026671 0.008881 -0.005401
O1 N2 0.004000 0.002306 0.003448 0.007665
O1 C6 0.004000 -0.006637 -0.004811 0.003753
O2 N2 0.004000 0.001995 -0.002143 0.001289
O2 C6 0.004000 -0.006340 0.003067 -0.001662
O3 O4 0.004000 -0.001699 -0.012446 0.002499
O3 C14 0.004000 0.006059 -0.012352 0.004698
O3 C18 0.004000 0.000192 -0.005481 0.000844
O4 C14 0.004000 0.004090 0.006189 0.004565
O4 C18 0.004000 -0.002299 -0.000402 0.000517
O5 C14 0.004000 -0.001166 0.006634 0.002583
O5 C15 0.004000 -0.003165 -0.001366 -0.001277
O5 C16 0.004000 0.000904 -0.008458 0.002673
N1 N2 0.004000 0.004728 -0.000206 0.004933
N1 C1 0.004000 -0.001183 -0.000302 0.000120
N1 C2 0.004000 -0.000837 0.002021 0.003789
N1 C3 0.004000 -0.000442 -0.002194 0.001221
N1 C5 0.004000 0.007001 -0.004787 -0.002553
N2 C1 0.004000 0.000499 0.000356 0.001209
N2 C5 0.004000 -0.001616 -0.001013 -0.001994
N2 C6 0.004000 -0.003066 -0.000789 0.005376
N3 N4 0.004000 0.003582 0.001841 -0.000182
N3 C8 0.004000 0.001205 0.004516 -0.001068
N3 C9 0.004000 0.000979 0.000055 -0.000229
N3 C10 0.004000 -0.000664 -0.000157 0.000628
N3 C12 0.004000 0.002052 -0.005035 0.002533
N4 C9 0.004000 0.000836 0.001911 -0.003394
N4 C12 0.004000 0.001368 0.005037 -0.001171
N4 C13 0.004000 0.005695 0.003889 -0.007342
N4 C17 0.004000 -0.001269 0.000866 -0.001991
C1 C2 0.004000 0.004697 0.002916 -0.002801
C1 C4 0.004000 -0.002227 0.001471 -0.002834
C1 C5 0.004000 0.000220 -0.000524 0.001394
C2 C3 0.004000 0.001871 -0.000100 0.002062
C2 C4 0.004000 0.007793 -0.001439 0.001024
C3 C4 0.004000 0.003666 -0.000025 0.001329
C3 C5 0.004000 0.006069 -0.003524 0.000614
C4 C5 0.004000 -0.000258 -0.001155 -0.000736
C6 C7 0.004000 0.000386 -0.001054 -0.000170
C6 C8 0.004000 -0.004231 -0.002655 0.000484
C6 C10 0.004000 -0.000085 -0.002833 0.003039
C6 C11 0.004000 -0.002953 0.000893 0.001335
C7 C8 0.004000 -0.004134 -0.001578 0.000484
C7 C9 0.004000 -0.004777 -0.002389 0.002171
C7 C11 0.004000 -0.002103 0.001469 0.002286
C8 C9 0.004000 -0.002293 0.001659 0.001014
C8 C10 0.004000 0.002039 0.000121 0.001463
C9 C10 0.004000 0.004082 -0.002200 0.002723
C9 C11 0.004000 0.000217 0.002377 0.004192
C10 C11 0.004000 0.001197 0.002886 -0.000025
C12 C13 0.004000 0.001047 0.000342 0.000906
C12 C14 0.004000 0.003302 0.003667 -0.003636
C12 C16 0.004000 -0.000244 -0.002324 -0.004549
C12 C17 0.004000 -0.000578 -0.001412 -0.000444
C13 C14 0.004000 -0.001251 -0.000813 -0.000674
C13 C15 0.004000 -0.000347 -0.005343 -0.005784
C13 C17 0.004000 0.002718 -0.007222 -0.002380
C13 C18 0.004000 0.005740 -0.007469 -0.005463
C14 C15 0.004000 0.001116 -0.000224 0.000823
C14 C16 0.004000 0.004980 -0.006932 0.001816
C14 C18 0.004000 0.005708 0.000355 0.003540
C15 C16 0.004000 0.001086 -0.003528 -0.001690
C15 C17 0.004000 0.001413 -0.004083 -0.000285
C15 C18 0.004000 0.011111 0.015433 -0.005006
C16 C17 0.004000 -0.000014 -0.000117 -0.000775
S2 O6 0.004000 0.000313 0.002339 -0.005408
S2 O7 0.004000 0.000615 -0.002276 -0.004463
S2 N6 0.004000 -0.000850 -0.002647 -0.006132
S2 C19 0.004000 -0.000938 -0.001516 0.000223
S2 C24 0.004000 0.002098 -0.002676 -0.007691
S2 C25 0.004000 -0.005395 -0.001677 -0.004285
S2 C29 0.004000 0.008966 0.000232 -0.001176
O6 O7 0.004000 0.009284 -0.008954 -0.001463
O6 N6 0.004000 -0.003035 -0.002670 0.002964
O6 C24 0.004000 0.002634 -0.011398 -0.001391
O7 N6 0.004000 0.002827 -0.005776 -0.000353
O7 C24 0.004000 -0.008219 0.000407 0.000165
O8 O9 0.004000 -0.001472 -0.013493 0.003718
O8 C32 0.004000 -0.005113 -0.005520 0.000364
O8 C36 0.004000 -0.003120 -0.004918 0.005998
O9 C32 0.004000 -0.002293 -0.007920 0.007958
O9 C36 0.004000 0.000736 -0.001197 0.001210
O10 C32 0.004000 -0.000192 0.003663 0.005609
O10 C33 0.004000 0.000613 -0.000473 0.002116
O10 C34 0.004000 -0.004490 -0.005145 0.002979
N5 N6 0.004000 -0.001130 -0.003875 -0.000521
N5 C19 0.004000 -0.001642 0.000184 0.001881
N5 C20 0.004000 0.002155 -0.001298 0.001518
N5 C21 0.004000 -0.002555 -0.001198 -0.002949
N5 C23 0.004000 0.000360 0.008807 -0.003158
N6 C19 0.004000 0.004872 0.001635 0.003553
N6 C23 0.004000 0.004500 -0.004611 -0.000925
N6 C24 0.004000 0.006226 0.005786 0.005624
N7 N8 0.004000 -0.000530 0.001365 0.001170
N7 C26 0.004000 -0.004595 0.008310 -0.003063
N7 C27 0.004000 0.000039 0.003589 -0.000499
N7 C28 0.004000 0.005732 0.005999 0.003375
N7 C30 0.004000 0.003643 0.000921 0.001374
N8 C27 0.004000 0.003244 0.003050 0.002114
N8 C30 0.004000 -0.003944 -0.001749 -0.000049
N8 C31 0.004000 -0.007014 -0.003025 -0.004369
N8 C35 0.004000 0.001704 0.006138 0.000350
C19 C20 0.004000 0.000284 -0.001977 -0.006072
C19 C22 0.004000 -0.005056 -0.002033 -0.003427
C19 C23 0.004000 -0.000992 0.001614 -0.002171
C20 C21 0.004000 -0.004914 0.000965 -0.001731
C20 C22 0.004000 -0.003228 0.008931 -0.001778
C21 C22 0.004000 -0.000575 0.000993 0.000619
C21 C23 0.004000 0.000422 0.001905 0.002422
C22 C23 0.004000 -0.001260 0.001413 -0.002402
C24 C25 0.004000 0.002219 -0.000913 0.000065
C24 C26 0.004000 0.000934 0.000458 0.003092
C24 C28 0.004000 -0.001278 -0.000107 -0.000341
C24 C29 0.004000 -0.000602 0.001080 -0.000836
C25 C26 0.004000 -0.003786 0.000756 -0.001118
C25 C27 0.004000 -0.002315 -0.003767 -0.000989
C25 C29 0.004000 0.002855 0.002174 -0.002175
C26 C27 0.004000 -0.002851 -0.003643 0.003472
C26 C28 0.004000 -0.000804 -0.000651 0.001409
C27 C28 0.004000 -0.000720 0.000134 0.002132
C27 C29 0.004000 0.001054 0.002610 -0.001241
C28 C29 0.004000 -0.001200 0.000723 -0.000385
C30 C31 0.004000 0.001203 0.001916 -0.002882
C30 C32 0.004000 -0.001858 0.004040 -0.002880
C30 C34 0.004000 -0.001269 0.002428 -0.000545
C30 C35 0.004000 -0.002251 -0.002375 0.000696
C31 C32 0.004000 0.000510 0.001437 0.000416
C31 C33 0.004000 -0.000030 0.002489 0.000150
C31 C35 0.004000 -0.005629 -0.002431 -0.002952
C31 C36 0.004000 0.004488 0.001140 -0.000892
C32 C33 0.004000 -0.002754 0.001448 0.002854
C32 C34 0.004000 -0.008080 0.001795 -0.000620
C32 C36 0.004000 -0.001260 -0.000696 0.002857
C33 C34 0.004000 -0.002003 0.001515 -0.003307
C33 C35 0.004000 -0.000693 0.000606 -0.004907
C33 C36 0.004000 -0.012756 0.000107 -0.001913
C34 C35 0.004000 0.000410 0.001019 -0.001176
N9 N10 0.004000 0.000908 0.002252 -0.006622
N9 C37 0.004000 0.000638 0.003520 0.000282
N9 C38 0.004000 -0.002137 -0.003943 -0.002419
N9 C39 0.004000 0.001369 -0.001980 -0.002395
N10 C37 0.004000 0.001817 0.001474 0.001436
N10 C38 0.004000 -0.001165 -0.000568 0.000802
N10 C39 0.004000 0.002753 0.003079 0.002362
C37 C38 0.004000 -0.002145 -0.002430 0.003100
C37 C39 0.004000 -0.000739 0.000186 -0.000093
C38 C39 0.004000 -0.000139 0.002175 0.000373
N11 N12 0.004000 -0.000504 0.003312 -0.004654
N11 C40 0.004000 0.001584 0.004476 0.000043
N11 C41 0.004000 0.003522 0.002143 -0.003322
N11 C42 0.004000 -0.000711 -0.004429 -0.002488
N12 C40 0.004000 -0.005723 -0.001130 0.000649
N12 C41 0.004000 -0.001434 0.004723 0.000784
N12 C42 0.004000 0.001923 0.004503 0.001993
C40 C41 0.004000 -0.003315 0.005387 -0.000243
C40 C42 0.004000 -0.001214 0.001370 -0.000102
C41 C42 0.004000 0.007076 0.001067 -0.001916
